data_7208382
loop_
_publ_author_name
'Stavgianoudaki, Nikoleta'
'Papathanasiou, Konstantinos E.'
'Colodrero, Rosario M. P.'
'Choquesillo-Lazarte, Duane'
'Garcia-Ruiz, Juan M.'
'Cabeza, Aurelio'
'Aranda, Miguel A. G.'
'Demadis, Konstantinos D.'

_publ_section_title
;
 Crystal engineering in confined spaces. A novel method to grow
 crystalline metal phosphonates in alginate gel systems
;
_journal_issue 17
_journal_name_full CrystEngComm
_journal_page_first 5385
_journal_paper_doi 10.1039/c2ce25632k
_journal_volume 14
_journal_year 2012
_chemical_formula_moiety 'C3 H12 Ca N O10 P3, 3.5(H2O)'
_chemical_formula_sum 'C3 H19 Ca N O13.5 P3'
_chemical_formula_weight 417.97
_chemical_name_systematic
;
?
;
_space_group_IT_number 14
_symmetry_cell_setting monoclinic
_symmetry_space_group_name_Hall '-P 2yn'
_symmetry_space_group_name_H-M 'P 1 21/n 1'
_atom_sites_solution_hydrogens geom
_atom_sites_solution_primary direct
_atom_sites_solution_secondary difmap
_audit_creation_method SHELXL-97
_cell_angle_alpha 90.00
_cell_angle_beta 90.586(1)
_cell_angle_gamma 90.00
_cell_formula_units_Z 4
_cell_length_a 11.236(5)
_cell_length_b 8.459(3)
_cell_length_c 15.532(6)
_cell_measurement_reflns_used 4357
_cell_measurement_temperature 293(2)
_cell_measurement_theta_max 31.7
_cell_measurement_theta_min 2.1
_cell_volume 1476.2(10)
_computing_cell_refinement
;
CrystalClear-SM Expert 2.0 r4 (Rigaku, 2009)
;
_computing_data_collection
;
CrystalClear-SM Expert 2.0 r4 (Rigaku, 2009)
;
_computing_data_reduction
;
CrystalClear-SM Expert 2.0 r4 (Rigaku, 2009)
;
_computing_structure_refinement 'SHELXL-97 (Sheldrick, 1997)'
_diffrn_ambient_temperature 293(2)
_diffrn_detector_area_resol_mean 28.5714
_diffrn_measured_fraction_theta_full 0.999
_diffrn_measured_fraction_theta_max 0.999
_diffrn_measurement_device_type
;
Rigaku Saturn724+ (2x2 bin mode)
;
_diffrn_measurement_method 'profile data from \w-scans'
_diffrn_radiation_monochromator graphite
_diffrn_radiation_source 'fine-focus sealed tube'
_diffrn_radiation_type Synchrotron
_diffrn_radiation_wavelength 0.68890
_diffrn_reflns_av_R_equivalents 0.0605
_diffrn_reflns_av_sigmaI/netI 0.0574
_diffrn_reflns_limit_h_max 17
_diffrn_reflns_limit_h_min -17
_diffrn_reflns_limit_k_max 12
_diffrn_reflns_limit_k_min -11
_diffrn_reflns_limit_l_max 23
_diffrn_reflns_limit_l_min -23
_diffrn_reflns_number 18987
_diffrn_reflns_theta_full 31.85
_diffrn_reflns_theta_max 31.85
_diffrn_reflns_theta_min 2.16
_exptl_absorpt_coefficient_mu 0.819
_exptl_absorpt_correction_T_max 1.000
_exptl_absorpt_correction_T_min 0.798
_exptl_absorpt_correction_type multi-scan
_exptl_crystal_colour Colorless
_exptl_crystal_density_diffrn 1.868
_exptl_crystal_density_method 'not measured'
_exptl_crystal_description Prism
_exptl_crystal_F_000 856
_exptl_crystal_size_max 0.20
_exptl_crystal_size_mid 0.20
_exptl_crystal_size_min 0.20
_refine_diff_density_max 0.909
_refine_diff_density_min -0.847
_refine_diff_density_rms 0.149
_refine_ls_extinction_method none
_refine_ls_goodness_of_fit_ref 1.101
_refine_ls_hydrogen_treatment mixed
_refine_ls_matrix_type full
_refine_ls_number_parameters 229
_refine_ls_number_reflns 5162
_refine_ls_number_restraints 10
_refine_ls_restrained_S_all 1.100
_refine_ls_R_factor_all 0.0739
_refine_ls_R_factor_gt 0.0557
_refine_ls_shift/su_max 0.001
_refine_ls_shift/su_mean 0.000
_refine_ls_structure_factor_coef Fsqd
_refine_ls_weighting_details 'calc w=1/[\s^2^(Fo^2^)+(0.0695P)^2^+2.1550P] where P=(Fo^2^+2Fc^2^)/3'
_refine_ls_weighting_scheme calc
_refine_ls_wR_factor_gt 0.1354
_refine_ls_wR_factor_ref 0.1585
_reflns_number_gt 4090
_reflns_number_total 5162
_reflns_threshold_expression >2sigma(I)
_cod_data_source_file c2ce25632k.txt
_cod_data_source_block ca2000
_cod_depositor_comments
;
The following automatic conversions were performed:

'_exptl_absorpt_correction_type' value 'Multi-scan' changed to
'multi-scan' according to
/home/saulius/struct/CIF-dictionaries/cif_core.dic dictionary named
'cif_core.dic' version 2.4.1 from 2010-06-29.

Automatic conversion script
Id: cif_fix_values 1891 2012-01-12 08:04:46Z andrius 
;
_cod_original_cell_volume 1476.1(10)
_cod_original_sg_symbol_H-M P21/n
_cod_database_code 7208382

loop_
_symmetry_equiv_pos_as_xyz
'x, y, z'
'-x+1/2, y+1/2, -z+1/2'
'-x, -y, -z'
'x-1/2, -y-1/2, z-1/2'

loop_
_atom_site_label
_atom_site_type_symbol
_atom_site_fract_x
_atom_site_fract_y
_atom_site_fract_z
_atom_site_U_iso_or_equiv
_atom_site_adp_type
_atom_site_occupancy
_atom_site_symmetry_multiplicity
_atom_site_calc_flag
_atom_site_refinement_flags
Ca1 Ca 0.96208(4) 0.34388(6) 0.16256(3) 0.01223(12) Uani 1 1 d .
P1 P 1.19706(6) 0.01364(8) -0.24284(4) 0.01286(15) Uani 1 1 d .
P2 P 0.92064(6) 0.27897(8) -0.06635(4) 0.01220(15) Uani 1 1 d .
P3 P 1.23711(6) 0.20091(9) 0.07381(4) 0.01437(15) Uani 1 1 d .
O1 O 1.30410(17) -0.0050(2) -0.29923(12) 0.0159(4) Uani 1 1 d .
O2 O 1.13271(18) -0.1352(2) -0.22098(13) 0.0189(4) Uani 1 1 d .
O3 O 1.10756(18) 0.1379(3) -0.28143(13) 0.0199(4) Uani 1 1 d .
O4 O 0.81590(17) 0.2055(3) -0.12128(12) 0.0171(4) Uani 1 1 d .
O5 O 0.88663(17) 0.2781(3) 0.02706(12) 0.0170(4) Uani 1 1 d .
O6 O 0.95396(18) 0.4329(3) -0.10607(13) 0.0189(4) Uani 1 1 d .
O7 O 1.12656(17) 0.1970(2) 0.12633(12) 0.0167(4) Uani 1 1 d .
O8 O 1.28866(19) 0.0410(3) 0.05490(14) 0.0203(4) Uani 1 1 d .
O9 O 1.33471(19) 0.3083(3) 0.11689(14) 0.0243(5) Uani 1 1 d .
N1 N 1.15887(19) 0.2207(3) -0.10365(14) 0.0136(4) Uani 1 1 d .
H1 H 1.1421 0.2944 -0.1447 0.016 Uiso 1 1 calc R
C1 C 1.2474(2) 0.1087(3) -0.14270(16) 0.0156(5) Uani 1 1 d .
H1A H 1.2661 0.0270 -0.1009 0.019 Uiso 1 1 calc R
H1B H 1.3202 0.1663 -0.1541 0.019 Uiso 1 1 calc R
C2 C 1.0440(2) 0.1415(3) -0.08351(17) 0.0145(5) Uani 1 1 d .
H2A H 1.0548 0.0776 -0.0322 0.017 Uiso 1 1 calc R
H2B H 1.0231 0.0710 -0.1305 0.017 Uiso 1 1 calc R
C3 C 1.2116(2) 0.3095(3) -0.02786(16) 0.0160(5) Uani 1 1 d .
H3A H 1.1596 0.3980 -0.0156 0.019 Uiso 1 1 calc R
H3B H 1.2873 0.3531 -0.0457 0.019 Uiso 1 1 calc R
O10 O 1.1424(2) 0.2283(4) -0.43748(16) 0.0380(7) Uani 1 1 d D
H10A H 1.124(4) 0.180(5) -0.392(2) 0.046 Uiso 1 1 d D
H10B H 1.214(2) 0.242(6) -0.450(3) 0.046 Uiso 1 1 d D
O11 O 1.2738(3) 0.5367(3) 0.22616(17) 0.0360(6) Uani 1 1 d D
H11A H 1.340(3) 0.548(6) 0.199(3) 0.043 Uiso 1 1 d D
H11B H 1.261(4) 0.629(3) 0.201(3) 0.043 Uiso 1 1 d D
O12 O 1.0522(2) 0.3861(4) 0.29886(17) 0.0368(6) Uani 1 1 d D
H12A H 1.036(4) 0.437(5) 0.343(2) 0.044 Uiso 1 1 d D
H12B H 1.118(3) 0.432(5) 0.294(3) 0.044 Uiso 1 1 d D
O13 O 1.4897(3) 0.6258(4) 0.0807(2) 0.0445(7) Uani 1 1 d D
H13A H 1.514(5) 0.625(6) 0.0291(16) 0.053 Uiso 1 1 d D
H13B H 1.499(4) 0.550(5) 0.118(3) 0.053 Uiso 1 1 d D
O14 O 1.0185(4) 0.4833(7) -0.4555(3) 0.0276(10) Uani 0.50 1 d PD
H14A H 0.947(3) 0.501(10) -0.471(5) 0.033 Uiso 0.50 1 d PD
H14B H 1.065(6) 0.532(9) -0.489(5) 0.033 Uiso 0.50 1 d PD

loop_
_atom_site_aniso_label
_atom_site_aniso_U_11
_atom_site_aniso_U_22
_atom_site_aniso_U_33
_atom_site_aniso_U_23
_atom_site_aniso_U_13
_atom_site_aniso_U_12
Ca1 0.0126(2) 0.0117(3) 0.0125(2) 0.00075(17) 0.00457(17) 0.00003(17)
P1 0.0140(3) 0.0122(3) 0.0125(3) -0.0006(2) 0.0049(2) -0.0013(2)
P2 0.0124(3) 0.0118(3) 0.0124(3) 0.0002(2) 0.0031(2) -0.0007(2)
P3 0.0122(3) 0.0163(4) 0.0147(3) 0.0004(2) 0.0031(2) 0.0013(2)
O1 0.0160(8) 0.0159(10) 0.0158(8) -0.0021(7) 0.0073(7) -0.0014(7)
O2 0.0226(9) 0.0138(10) 0.0206(9) 0.0001(8) 0.0085(8) -0.0038(8)
O3 0.0190(9) 0.0215(11) 0.0192(9) 0.0025(8) 0.0040(7) 0.0023(8)
O4 0.0166(9) 0.0189(10) 0.0159(8) 0.0015(7) -0.0023(7) -0.0028(8)
O5 0.0159(8) 0.0223(11) 0.0127(8) -0.0006(7) 0.0027(7) 0.0002(8)
O6 0.0186(9) 0.0156(10) 0.0227(9) 0.0033(8) 0.0046(7) -0.0015(8)
O7 0.0141(8) 0.0191(10) 0.0170(8) 0.0013(7) 0.0043(7) 0.0034(7)
O8 0.0216(10) 0.0162(10) 0.0234(10) 0.0019(8) 0.0089(8) 0.0043(8)
O9 0.0177(9) 0.0324(13) 0.0228(10) -0.0011(9) -0.0010(8) -0.0061(9)
N1 0.0134(9) 0.0132(11) 0.0144(9) -0.0007(8) 0.0034(7) 0.0011(8)
C1 0.0134(10) 0.0179(13) 0.0155(11) -0.0025(9) 0.0049(9) 0.0029(9)
C2 0.0136(10) 0.0113(12) 0.0187(11) -0.0011(9) 0.0049(9) -0.0013(9)
C3 0.0193(11) 0.0163(13) 0.0126(10) -0.0011(9) 0.0022(9) -0.0022(10)
O10 0.0216(11) 0.068(2) 0.0242(11) 0.0189(12) 0.0071(9) 0.0086(12)
O11 0.0483(16) 0.0291(14) 0.0304(13) -0.0006(11) -0.0122(11) 0.0032(13)
O12 0.0302(13) 0.0555(19) 0.0246(11) -0.0135(12) -0.0054(10) -0.0011(13)
O13 0.0466(17) 0.0418(18) 0.0453(17) 0.0056(14) 0.0128(14) -0.0007(14)
O14 0.0154(18) 0.042(3) 0.026(2) 0.002(2) 0.0037(16) -0.0016(19)

loop_
_atom_type_symbol
_atom_type_description
_atom_type_scat_dispersion_real
_atom_type_scat_dispersion_imag
_atom_type_scat_source
C C 0.0033 0.0016 'International Tables Vol C Tables 4.2.6.8 and 6.1.1.4'
H H 0.0000 0.0000 'International Tables Vol C Tables 4.2.6.8 and 6.1.1.4'
N N 0.0061 0.0033 'International Tables Vol C Tables 4.2.6.8 and 6.1.1.4'
O O 0.0106 0.0060 'International Tables Vol C Tables 4.2.6.8 and 6.1.1.4'
P P 0.1023 0.0942 'International Tables Vol C Tables 4.2.6.8 and 6.1.1.4'
Ca Ca 0.2262 0.3064 'International Tables Vol C Tables 4.2.6.8 and 6.1.1.4'

loop_
_geom_angle_atom_site_label_1
_geom_angle_atom_site_label_2
_geom_angle_atom_site_label_3
_geom_angle
_geom_angle_site_symmetry_1
_geom_angle_site_symmetry_3
O2 Ca1 O6 175.65(8) 3_755 3_765
O2 Ca1 O7 93.40(7) 3_755 .
O6 Ca1 O7 90.95(7) 3_765 .
O2 Ca1 O1 89.49(7) 3_755 4_566
O6 Ca1 O1 86.16(7) 3_765 4_566
O7 Ca1 O1 176.47(8) . 4_566
O2 Ca1 O5 90.42(8) 3_755 .
O6 Ca1 O5 89.91(8) 3_765 .
O7 Ca1 O5 86.31(7) . .
O1 Ca1 O5 95.70(7) 4_566 .
O2 Ca1 O12 87.57(10) 3_755 .
O6 Ca1 O12 92.54(10) 3_765 .
O7 Ca1 O12 87.86(9) . .
O1 Ca1 O12 90.24(9) 4_566 .
O5 Ca1 O12 173.72(9) . .
O2 Ca1 H12B 102.2(8) 3_755 .
O6 Ca1 H12B 78.5(8) 3_765 .
O7 Ca1 H12B 79.8(10) . .
O1 Ca1 H12B 97.6(10) 4_566 .
O5 Ca1 H12B 161.7(7) . .
O12 Ca1 H12B 16.4(7) . .
O2 P1 O1 115.87(12) . .
O2 P1 O3 109.99(12) . .
O1 P1 O3 111.17(11) . .
O2 P1 C1 108.81(12) . .
O1 P1 C1 107.37(11) . .
O3 P1 C1 102.76(12) . .
O2 P1 Ca1 142.36(8) . 4_665
O1 P1 Ca1 27.60(8) . 4_665
O3 P1 Ca1 98.72(8) . 4_665
C1 P1 Ca1 87.12(8) . 4_665
O6 P2 O5 118.11(12) . .
O6 P2 O4 108.07(12) . .
O5 P2 O4 108.95(11) . .
O6 P2 C2 107.52(12) . .
O5 P2 C2 109.72(12) . .
O4 P2 C2 103.48(12) . .
O7 P3 O8 114.28(12) . .
O7 P3 O9 111.21(12) . .
O8 P3 O9 109.61(13) . .
O7 P3 C3 110.84(12) . .
O8 P3 C3 109.72(12) . .
O9 P3 C3 100.29(13) . .
P1 O1 Ca1 134.93(12) . 4_665
P1 O2 Ca1 169.37(13) . 3_755
P2 O5 Ca1 140.98(12) . .
P2 O6 Ca1 170.21(13) . 3_765
P3 O7 Ca1 142.74(13) . .
C2 N1 C1 112.2(2) . .
C2 N1 C3 113.2(2) . .
C1 N1 C3 111.8(2) . .
C2 N1 H1 106.4 . .
C1 N1 H1 106.4 . .
C3 N1 H1 106.4 . .
N1 C1 P1 114.74(18) . .
N1 C1 H1A 108.6 . .
P1 C1 H1A 108.6 . .
N1 C1 H1B 108.6 . .
P1 C1 H1B 108.6 . .
H1A C1 H1B 107.6 . .
N1 C2 P2 113.79(19) . .
N1 C2 H2A 108.8 . .
P2 C2 H2A 108.8 . .
N1 C2 H2B 108.8 . .
P2 C2 H2B 108.8 . .
H2A C2 H2B 107.7 . .
N1 C3 P3 118.36(19) . .
N1 C3 H3A 107.7 . .
P3 C3 H3A 107.7 . .
N1 C3 H3B 107.7 . .
P3 C3 H3B 107.7 . .
H3A C3 H3B 107.1 . .
H10A O10 H10B 121(5) . .
H11A O11 H11B 80(4) . .
Ca1 O12 H12A 136(3) . .
Ca1 O12 H12B 111(3) . .
H12A O12 H12B 92(4) . .
H13A O13 H13B 126(5) . .
O14 O14 H14A 56(6) 3_764 .
O14 O14 H14B 60(6) 3_764 .
H14A O14 H14B 109(8) . .

loop_
_geom_bond_atom_site_label_1
_geom_bond_atom_site_label_2
_geom_bond_distance
_geom_bond_site_symmetry_2
Ca1 O2 2.257(2) 3_755
Ca1 O6 2.289(2) 3_765
Ca1 O7 2.302(2) .
Ca1 O1 2.3199(19) 4_566
Ca1 O5 2.328(2) .
Ca1 O12 2.365(3) .
Ca1 H12B 2.79(4) .
P1 O2 1.493(2) .
P1 O1 1.5033(19) .
P1 O3 1.569(2) .
P1 C1 1.835(3) .
P1 Ca1 3.5451(8) 4_665
P2 O6 1.490(2) .
P2 O5 1.5042(19) .
P2 O4 1.574(2) .
P2 C2 1.831(3) .
P3 O7 1.4934(19) .
P3 O8 1.502(2) .
P3 O9 1.568(2) .
P3 C3 1.846(3) .
O1 Ca1 2.3199(19) 4_665
O2 Ca1 2.257(2) 3_755
O6 Ca1 2.289(2) 3_765
N1 C2 1.490(3) .
N1 C1 1.506(3) .
N1 C3 1.512(4) .
N1 H1 0.9100 .
C1 H1A 0.9700 .
C1 H1B 0.9700 .
C2 H2A 0.9700 .
C2 H2B 0.9700 .
C3 H3A 0.9700 .
C3 H3B 0.9700 .
O10 H10A 0.845(19) .
O10 H10B 0.841(19) .
O11 H11A 0.859(19) .
O11 H11B 0.881(19) .
O12 H12A 0.834(19) .
O12 H12B 0.844(19) .
O13 H13A 0.851(19) .
O13 H13B 0.870(19) .
O14 O14 1.468(10) 3_764
O14 H14A 0.85(2) .
O14 H14B 0.85(2) .

loop_
_geom_hbond_atom_site_label_D
_geom_hbond_atom_site_label_H
_geom_hbond_atom_site_label_A
_geom_hbond_distance_DH
_geom_hbond_distance_HA
_geom_hbond_distance_DA
_geom_hbond_angle_DHA
_geom_hbond_site_symmetry_A
O10 H10A O3 0.845(19) 1.76(3) 2.575(3) 160(5) .
O11 H11A O13 0.859(19) 2.59(3) 3.416(4) 160(4) .
O12 H12B O11 0.844(19) 2.23(3) 3.026(4) 157(5) .
N1 H1 O1 0.91 2.00 2.801(3) 145.5 2_754
O13 H13A O10 0.851(19) 2.42(5) 2.800(5) 108(4) 2_754
O14 H14B O8 0.85(2) 1.94(5) 2.718(5) 150(8) 2_754
O10 H10B O5 0.841(19) 1.98(2) 2.805(3) 167(5) 4_665
O11 H11B O4 0.881(19) 2.06(3) 2.897(3) 159(4) 3_765
O12 H12A O14 0.834(19) 1.97(2) 2.794(5) 168(5) 3_765
O13 H13B O3 0.870(19) 2.53(3) 3.355(4) 158(5) 4_666
O14 H14A O8 0.85(2) 1.86(5) 2.597(5) 143(8) 4_565
